data_7231574
loop_
_publ_author_name
'Chainok, Kittipong'
'Ponjan, Nutcha'
'Theppitak, Chatphorn'
'Khemthong, Phailyn'
'Kielar, Filip'
'Dungkaew, Winya'
'Zhou, Yan'
'Batten, Stuart R.'

_publ_section_title
;
 Temperature-dependent 3D structures of lanthanide coordination polymers
 based on dicarboxylate mixed ligands
;
_journal_issue 46
_journal_name_full CrystEngComm
_journal_page_first 7446
_journal_paper_doi 10.1039/C8CE01430B
_journal_volume 20
_journal_year 2018
_chemical_formula_moiety 'C9 H8 O8 Sm, 0.7(H2 O1)'
_chemical_formula_sum 'C9 H9.4 O8.7 Sm'
_chemical_formula_weight 407.12
_space_group_crystal_system monoclinic
_space_group_IT_number 14
_space_group_name_Hall '-P 2ybc'
_space_group_name_H-M_alt 'P 1 21/c 1'
_symmetry_space_group_name_Hall '-P 2ybc'
_symmetry_space_group_name_H-M 'P 1 21/c 1'
_atom_sites_solution_hydrogens geom
_atom_sites_solution_primary dual
_atom_sites_solution_secondary difmap
_audit_creation_date 2018-08-24
_audit_creation_method
;
Olex2 1.2
(compiled 2018.05.29 svn.r3508 for OlexSys, GUI svn.r5506)
;
_audit_update_record
;
2018-08-24 deposited with the CCDC.
2018-09-26 downloaded from the CCDC.
;
_cell_angle_alpha 90.00
_cell_angle_beta 106.3107(11)
_cell_angle_gamma 90.00
_cell_formula_units_Z 4
_cell_length_a 8.3815(3)
_cell_length_b 18.8425(6)
_cell_length_c 7.8522(2)
_cell_measurement_reflns_used 8234
_cell_measurement_temperature 296
_cell_measurement_theta_max 28.34
_cell_measurement_theta_min 2.91
_cell_volume 1190.18(6)
_computing_cell_refinement 'SAINT V8.38A (?, 2016)'
_computing_data_reduction 'SAINT V8.38A (?, 2016)'
_computing_molecular_graphics 'Olex2 (Dolomanov et al., 2009)'
_computing_publication_material 'Olex2 (Dolomanov et al., 2009)'
_computing_structure_refinement 'ShelXL (Sheldrick, 2015)'
_computing_structure_solution 'ShelXT (Sheldrick, 2015)'
_diffrn_ambient_temperature 296
_diffrn_detector 'Bruker PHOTON 100 area detector'
_diffrn_detector_area_resol_mean 10.5
_diffrn_detector_type 'PHOTON area detector'
_diffrn_measured_fraction_theta_full 0.998
_diffrn_measured_fraction_theta_max 0.998
_diffrn_measurement_device 'four-circle KAPPA diffractometer'
_diffrn_measurement_device_type 'Bruker D8 QUEST CMOS'
_diffrn_measurement_method '\f and \w scans'
_diffrn_radiation_collimation '0.5 mm'
_diffrn_radiation_monochromator 'graphiteDouble Bounce Multilayer Mirror'
_diffrn_radiation_probe x-ray
_diffrn_radiation_type MoK\a
_diffrn_radiation_wavelength 0.71073
_diffrn_reflns_av_R_equivalents 0.0657
_diffrn_reflns_av_unetI/netI 0.0310
_diffrn_reflns_limit_h_max 11
_diffrn_reflns_limit_h_min -11
_diffrn_reflns_limit_k_max 25
_diffrn_reflns_limit_k_min -25
_diffrn_reflns_limit_l_max 10
_diffrn_reflns_limit_l_min -9
_diffrn_reflns_number 31182
_diffrn_reflns_theta_full 28.35
_diffrn_reflns_theta_max 28.35
_diffrn_reflns_theta_min 2.91
_diffrn_source 'microfocus sealed x-ray tube'
_diffrn_source_type 'Incoatec I\mus'
_diffrn_standards_number 0
_exptl_absorpt_coefficient_mu 4.971
_exptl_absorpt_correction_T_max 0.2627
_exptl_absorpt_correction_T_min 0.2248
_exptl_absorpt_correction_type multi-scan
_exptl_absorpt_process_details
'SADABS-2016/2 (Bruker,2016/2) was used for absorption correction. wR2(int) was 0.0738 before and 0.0610 after correction. The Ratio of minimum to maximum transmission is 0.8557. The \l/2 correction factor is Not present.'
_exptl_crystal_colour 'light brown'
_exptl_crystal_colour_modifier light
_exptl_crystal_colour_primary brown
_exptl_crystal_density_diffrn 2.272
_exptl_crystal_density_method 'not measured'
_exptl_crystal_description plate
_exptl_crystal_F_000 780
_exptl_crystal_size_max 0.22
_exptl_crystal_size_mid 0.12
_exptl_crystal_size_min 0.08
_refine_diff_density_max 1.135
_refine_diff_density_min -0.479
_refine_diff_density_rms 0.127
_refine_ls_extinction_method none
_refine_ls_goodness_of_fit_ref 1.057
_refine_ls_hydrogen_treatment mixed
_refine_ls_matrix_type full
_refine_ls_number_parameters 194
_refine_ls_number_reflns 2973
_refine_ls_number_restraints 7
_refine_ls_restrained_S_all 1.057
_refine_ls_R_factor_all 0.0388
_refine_ls_R_factor_gt 0.0253
_refine_ls_shift/su_max 0.003
_refine_ls_shift/su_mean 0.000
_refine_ls_structure_factor_coef Fsqd
_refine_ls_weighting_details 'calc w=1/[\s^2^(Fo^2^)+(0.0172P)^2^+1.6005P] where P=(Fo^2^+2Fc^2^)/3'
_refine_ls_weighting_scheme calc
_refine_ls_wR_factor_gt 0.0461
_refine_ls_wR_factor_ref 0.0494
_reflns_number_gt 2457
_reflns_number_total 2973
_reflns_threshold_expression >2sigma(I)
_cod_data_source_file c8ce01430b2.cif
_cod_data_source_block 11sm
_cod_depositor_comments 'Adding full bibliography for 7231570--7231583.cif.'
_cod_original_formula_sum 'C9 H9.40 O8.70 Sm'
_cod_database_code 7231574
_olex2_refinement_description
;
1. Fixed Uiso
 At 1.2 times of:
  All C(H) groups
 At 1.5 times of:
  All O(H,H) groups
2. Restrained distances
 O9-H9A = O9-H9B
 0.85 with sigma of 0.02
 O7-H7A = O7-H7B = O8-H8A
 0.84 with sigma of 0.01
 O8-H8B
 0.84 with sigma of 0.01
 H9A-H9B
 1.34 with sigma of 0.04
3. Others
 Fixed Sof: O9(0.7) H9A(0.7) H9B(0.7)
4.a Aromatic/amide H refined with riding coordinates:
 C2(H2), C3(H3), C5(H5), C6(H6)
;
_olex2_submission_special_instructions 'No special instructions were received'

loop_
_space_group_symop_id
_space_group_symop_operation_xyz
1 'x, y, z'
2 '-x, y+1/2, -z+1/2'
3 '-x, -y, -z'
4 'x, -y-1/2, z-1/2'

loop_
_atom_site_label
_atom_site_type_symbol
_atom_site_fract_x
_atom_site_fract_y
_atom_site_fract_z
_atom_site_U_iso_or_equiv
_atom_site_adp_type
_atom_site_occupancy
_atom_site_calc_flag
_atom_site_refinement_flags_posn
Sm1 Sm 0.24452(2) 0.519673(8) 0.76082(2) 0.01573(6) Uani 1 d .
O1 O 0.1667(3) 0.44392(14) 0.5187(3) 0.0298(6) Uani 1 d .
O2 O -0.0202(3) 0.39725(13) 0.2875(3) 0.0299(6) Uani 1 d .
O3 O 0.6045(3) 0.12439(14) 0.6256(3) 0.0300(6) Uani 1 d .
O4 O 0.3909(3) 0.07284(13) 0.4348(3) 0.0305(6) Uani 1 d .
O5 O 0.1982(3) 0.53788(13) 1.0542(3) 0.0244(6) Uani 1 d .
O6 O 0.0024(3) 0.54421(13) 1.1961(3) 0.0212(5) Uani 1 d .
O7 O 0.2466(4) 0.59411(18) 0.4954(4) 0.0350(6) Uani 1 d D
H7A H 0.255(7) 0.6377(8) 0.515(7) 0.072(19) Uiso 1 d D
H7B H 0.180(6) 0.580(3) 0.401(5) 0.10(2) Uiso 1 d D
O8 O 0.5149(3) 0.50578(19) 0.6849(4) 0.0364(7) Uani 1 d D
H8A H 0.593(4) 0.485(2) 0.758(5) 0.056(16) Uiso 1 d D
H8B H 0.552(9) 0.540(3) 0.641(9) 0.14(3) Uiso 1 d D
O9 O 0.2077(7) 0.7594(4) 0.5272(9) 0.088(2) Uani 0.70 d D
H9A H 0.150(11) 0.742(6) 0.594(10) 0.132 Uiso 0.70 d DR
H9B H 0.147(11) 0.747(6) 0.421(5) 0.132 Uiso 0.70 d DR
C1 C 0.2067(4) 0.32574(18) 0.4351(4) 0.0212(7) Uani 1 d .
C2 C 0.3673(4) 0.32153(19) 0.5431(5) 0.0278(8) Uani 1 d .
H2 H 0.4205 0.3622 0.5982 0.033 Uiso 1 calc R
C3 C 0.4500(4) 0.2571(2) 0.5702(5) 0.0285(8) Uani 1 d .
H3 H 0.5588 0.2549 0.6425 0.034 Uiso 1 calc R
C4 C 0.3722(4) 0.19588(18) 0.4905(4) 0.0209(7) Uani 1 d .
C5 C 0.2109(5) 0.2003(2) 0.3815(5) 0.0306(9) Uani 1 d .
H5 H 0.1572 0.1596 0.3271 0.037 Uiso 1 calc R
C6 C 0.1294(5) 0.2646(2) 0.3531(5) 0.0340(9) Uani 1 d .
H6 H 0.0216 0.2671 0.2784 0.041 Uiso 1 calc R
C7 C 0.1117(4) 0.39426(18) 0.4114(4) 0.0209(7) Uani 1 d .
C8 C 0.4609(4) 0.12600(18) 0.5185(4) 0.0203(7) Uani 1 d .
C9 C 0.0580(4) 0.52393(18) 1.0729(4) 0.0191(7) Uani 1 d .

loop_
_atom_site_aniso_label
_atom_site_aniso_U_11
_atom_site_aniso_U_22
_atom_site_aniso_U_33
_atom_site_aniso_U_23
_atom_site_aniso_U_13
_atom_site_aniso_U_12
Sm1 0.01375(8) 0.01391(8) 0.01807(9) -0.00077(8) 0.00206(6) -0.00024(8)
O1 0.0363(15) 0.0193(13) 0.0281(13) -0.0095(11) -0.0004(11) 0.0057(12)
O2 0.0215(13) 0.0197(13) 0.0397(15) -0.0007(11) -0.0063(11) 0.0069(11)
O3 0.0232(13) 0.0214(14) 0.0385(15) 0.0000(11) -0.0026(11) 0.0080(11)
O4 0.0318(15) 0.0156(13) 0.0379(15) -0.0048(11) -0.0002(12) -0.0004(11)
O5 0.0151(12) 0.0351(15) 0.0221(12) -0.0032(10) 0.0034(10) -0.0051(10)
O6 0.0195(12) 0.0234(13) 0.0208(12) -0.0036(10) 0.0059(10) -0.0041(10)
O7 0.0350(16) 0.0366(19) 0.0276(15) 0.0057(13) -0.0007(12) -0.0084(14)
O8 0.0206(14) 0.061(2) 0.0267(14) 0.0034(14) 0.0050(11) 0.0066(14)
O9 0.057(4) 0.114(6) 0.079(4) 0.022(4) -0.003(3) 0.000(4)
C1 0.0220(17) 0.0148(17) 0.0222(17) -0.0018(13) -0.0015(14) 0.0049(14)
C2 0.0250(19) 0.0164(18) 0.034(2) -0.0085(15) -0.0045(16) 0.0035(15)
C3 0.0171(18) 0.025(2) 0.035(2) -0.0054(16) -0.0064(15) 0.0049(15)
C4 0.0221(18) 0.0167(17) 0.0213(17) -0.0010(13) 0.0020(14) 0.0016(14)
C5 0.0241(19) 0.0156(18) 0.044(2) -0.0067(16) -0.0039(17) -0.0008(15)
C6 0.0231(19) 0.024(2) 0.044(2) -0.0057(17) -0.0083(17) 0.0043(16)
C7 0.0220(17) 0.0164(17) 0.0229(17) 0.0016(14) 0.0038(14) 0.0024(14)
C8 0.0223(17) 0.0172(17) 0.0210(17) 0.0021(14) 0.0053(14) 0.0046(14)
C9 0.0179(16) 0.0165(17) 0.0196(15) 0.0020(14) -0.0003(13) 0.0009(14)

loop_
_atom_type_symbol
_atom_type_description
_atom_type_scat_dispersion_real
_atom_type_scat_dispersion_imag
_atom_type_scat_source
C C 0.0033 0.0016 'International Tables Vol C Tables 4.2.6.8 and 6.1.1.4'
H H 0.0000 0.0000 'International Tables Vol C Tables 4.2.6.8 and 6.1.1.4'
O O 0.0106 0.0060 'International Tables Vol C Tables 4.2.6.8 and 6.1.1.4'
Sm Sm -0.1638 3.4418 'International Tables Vol C Tables 4.2.6.8 and 6.1.1.4'

loop_
_geom_angle_atom_site_label_1
_geom_angle_atom_site_label_2
_geom_angle_atom_site_label_3
_geom_angle
_geom_angle_site_symmetry_1
_geom_angle_site_symmetry_3
O1 Sm1 O2 104.18(9) . 3_566
O1 Sm1 O3 144.62(10) . 2_656
O1 Sm1 O4 90.05(9) . 4_566
O1 Sm1 O5 140.32(9) . .
O1 Sm1 O6 76.20(9) . 3_567
O1 Sm1 O7 74.33(10) . .
O1 Sm1 O8 78.83(10) . .
O2 Sm1 O5 74.58(9) 3_566 .
O2 Sm1 O6 72.11(9) 3_566 3_567
O2 Sm1 O7 72.06(10) 3_566 .
O2 Sm1 O8 138.68(10) 3_566 .
O3 Sm1 O2 80.12(9) 2_656 3_566
O3 Sm1 O5 74.99(9) 2_656 .
O3 Sm1 O6 136.29(8) 2_656 3_567
O3 Sm1 O7 73.82(10) 2_656 .
O3 Sm1 O8 75.82(10) 2_656 .
O4 Sm1 O2 147.13(9) 4_566 3_566
O4 Sm1 O3 105.24(9) 4_566 2_656
O4 Sm1 O5 75.66(9) 4_566 .
O4 Sm1 O6 83.13(8) 4_566 3_567
O4 Sm1 O7 140.80(10) 4_566 .
O4 Sm1 O8 72.60(10) 4_566 .
O5 Sm1 O6 65.58(7) . 3_567
O5 Sm1 O7 137.38(10) . .
O5 Sm1 O8 128.69(9) . .
O6 Sm1 O7 125.41(9) 3_567 .
O6 Sm1 O8 144.92(9) 3_567 .
O8 Sm1 O7 69.23(10) . .
C7 O1 Sm1 166.7(2) . .
C7 O2 Sm1 129.4(2) . 3_566
C8 O3 Sm1 125.3(2) . 2_646
C8 O4 Sm1 174.9(2) . 4_565
C9 O5 Sm1 118.7(2) . .
C9 O6 Sm1 117.5(2) . 3_567
Sm1 O7 H7A 115(4) . .
Sm1 O7 H7B 114(4) . .
H7A O7 H7B 118(6) . .
Sm1 O8 H8A 118(3) . .
Sm1 O8 H8B 119(6) . .
H8A O8 H8B 109(6) . .
H9A O9 H9B 102(4) . .
C2 C1 C6 119.1(3) . .
C2 C1 C7 121.2(3) . .
C6 C1 C7 119.6(3) . .
C1 C2 H2 119.8 . .
C1 C2 C3 120.4(3) . .
C3 C2 H2 119.8 . .
C2 C3 H3 119.7 . .
C4 C3 C2 120.6(3) . .
C4 C3 H3 119.7 . .
C3 C4 C5 118.9(3) . .
C3 C4 C8 121.0(3) . .
C5 C4 C8 120.1(3) . .
C4 C5 H5 119.8 . .
C6 C5 C4 120.4(3) . .
C6 C5 H5 119.8 . .
C1 C6 H6 119.7 . .
C5 C6 C1 120.6(3) . .
C5 C6 H6 119.7 . .
O1 C7 C1 118.4(3) . .
O2 C7 O1 124.4(3) . .
O2 C7 C1 117.2(3) . .
O3 C8 C4 117.4(3) . .
O4 C8 O3 123.4(3) . .
O4 C8 C4 119.1(3) . .
O5 C9 C9 116.5(3) . 3_567
O6 C9 O5 126.5(3) . .
O6 C9 C9 117.0(3) . 3_567

loop_
_geom_bond_atom_site_label_1
_geom_bond_atom_site_label_2
_geom_bond_distance
_geom_bond_site_symmetry_2
Sm1 O1 2.320(2) .
Sm1 O2 2.394(2) 3_566
Sm1 O3 2.378(2) 2_656
Sm1 O4 2.339(2) 4_566
Sm1 O5 2.465(2) .
Sm1 O6 2.498(2) 3_567
Sm1 O7 2.516(3) .
Sm1 O8 2.513(3) .
O1 C7 1.257(4) .
O2 Sm1 2.394(2) 3_566
O2 C7 1.252(4) .
O3 Sm1 2.378(2) 2_646
O3 C8 1.260(4) .
O4 Sm1 2.339(2) 4_565
O4 C8 1.250(4) .
O5 C9 1.252(4) .
O6 Sm1 2.498(2) 3_567
O6 C9 1.246(4) .
O7 H7A 0.834(10) .
O7 H7B 0.838(10) .
O8 H8A 0.835(10) .
O8 H8B 0.838(10) .
O9 H9A 0.87(2) .
O9 H9B 0.87(2) .
C1 C2 1.377(5) .
C1 C6 1.388(5) .
C1 C7 1.501(5) .
C2 H2 0.9300 .
C2 C3 1.385(5) .
C3 H3 0.9300 .
C3 C4 1.385(5) .
C4 C5 1.385(5) .
C4 C8 1.498(5) .
C5 H5 0.9300 .
C5 C6 1.378(5) .
C6 H6 0.9300 .
C9 C9 1.564(6) 3_567

loop_
_geom_hbond_atom_site_label_D
_geom_hbond_atom_site_label_H
_geom_hbond_atom_site_label_A
_geom_hbond_distance_DH
_geom_hbond_distance_HA
_geom_hbond_distance_DA
_geom_hbond_angle_DHA
_geom_hbond_site_symmetry_A
O7 H7A O9 0.834(10) 2.334(19) 3.148(9) 165(5) .
O7 H7B O6 0.838(10) 1.977(14) 2.810(4) 173(6) 1_554
O8 H8A O5 0.835(10) 1.994(17) 2.809(4) 165(5) 3_667

loop_
_geom_torsion_atom_site_label_1
_geom_torsion_atom_site_label_2
_geom_torsion_atom_site_label_3
_geom_torsion_atom_site_label_4
_geom_torsion
_geom_torsion_site_symmetry_1
_geom_torsion_site_symmetry_4
Sm1 O1 C7 O2 103.2(10) . .
Sm1 O1 C7 C1 -75.0(11) . .
Sm1 O2 C7 O1 -15.0(5) 3_566 .
Sm1 O2 C7 C1 163.3(2) 3_566 .
Sm1 O3 C8 O4 -12.8(5) 2_646 .
Sm1 O3 C8 C4 167.9(2) 2_646 .
Sm1 O4 C8 O3 -160(3) 4_565 .
Sm1 O4 C8 C4 19(3) 4_565 .
Sm1 O5 C9 O6 -162.9(3) . .
Sm1 O5 C9 C9 17.3(5) . 3_567
Sm1 O6 C9 O5 -163.2(3) 3_567 .
Sm1 O6 C9 C9 16.6(5) 3_567 3_567
O1 Sm1 O5 C9 -34.9(3) . .
O2 Sm1 O1 C7 -94.7(10) 3_566 .
O2 Sm1 O5 C9 58.8(2) 3_566 .
O3 Sm1 O1 C7 172.4(10) 2_656 .
O3 Sm1 O5 C9 142.5(3) 2_656 .
O4 Sm1 O1 C7 55.3(10) 4_566 .
O4 Sm1 O5 C9 -107.1(3) 4_566 .
O5 Sm1 O1 C7 -11.9(11) . .
O6 Sm1 O1 C7 -27.6(10) 3_567 .
O6 Sm1 O5 C9 -18.2(2) 3_567 .
O7 Sm1 O1 C7 -161.1(10) . .
O7 Sm1 O5 C9 98.3(3) . .
O8 Sm1 O1 C7 127.6(10) . .
O8 Sm1 O5 C9 -160.2(2) . .
C1 C2 C3 C4 -0.6(6) . .
C2 C1 C6 C5 1.0(6) . .
C2 C1 C7 O1 -14.6(5) . .
C2 C1 C7 O2 167.1(3) . .
C2 C3 C4 C5 0.8(6) . .
C2 C3 C4 C8 179.8(3) . .
C3 C4 C5 C6 0.0(6) . .
C3 C4 C8 O3 4.3(5) . .
C3 C4 C8 O4 -175.1(3) . .
C4 C5 C6 C1 -0.9(6) . .
C5 C4 C8 O3 -176.7(3) . .
C5 C4 C8 O4 3.9(5) . .
C6 C1 C2 C3 -0.3(6) . .
C6 C1 C7 O1 162.4(4) . .
C6 C1 C7 O2 -15.9(5) . .
C7 C1 C2 C3 176.8(3) . .
C7 C1 C6 C5 -176.1(4) . .
C8 C4 C5 C6 -179.1(4) . .
